data_7209676
loop_
_publ_author_name
'Smart, Paul'
'Bejarano-Villafuerte, \'Angela'
'Hendry, Rebecca M.'
'Brammer, Lee'

_publ_section_title
;
 Persistent C--I&#x22EF;\p halogen-bonded layer motifs involving
 4-iodobenzoate paddlewheel units, Cu2(4-Ibz)4(L)2
;
_journal_issue 16
_journal_name_full CrystEngComm
_journal_page_first 3160
_journal_paper_doi 10.1039/c3ce26919a
_journal_volume 15
_journal_year 2013
_chemical_formula_moiety 'C34 H30 Cu2 I4 N2 O10, 4(C3 H7 N O)'
_chemical_formula_sum 'C46 H58 Cu2 I4 N6 O14'
_chemical_formula_weight 1553.66
_chemical_name_systematic
;
?
;
_space_group_crystal_system monoclinic
_space_group_IT_number 14
_space_group_name_Hall '-P 2yn'
_space_group_name_H-M_alt 'P 1 21/n 1'
_symmetry_space_group_name_Hall '-P 2yn'
_symmetry_space_group_name_H-M 'P 1 21/n 1'
_atom_sites_solution_hydrogens geom
_atom_sites_solution_primary direct
_atom_sites_solution_secondary difmap
_audit_creation_date 2013-01-07
_audit_creation_method
;
Olex2 1.1
(compiled 2011.02.15 svn.r1672, GUI svn.r3494)
;
_cell_angle_alpha 90.00
_cell_angle_beta 96.15(3)
_cell_angle_gamma 90.00
_cell_formula_units_Z 2
_cell_length_a 12.997(3)
_cell_length_b 12.621(3)
_cell_length_c 16.880(3)
_cell_measurement_reflns_used 1759
_cell_measurement_temperature 100.0
_cell_measurement_theta_max 29.66
_cell_measurement_theta_min 2.42
_cell_volume 2753.0(10)
_computing_data_reduction 'SAINT v7.23A (Bruker, 2003)'
_computing_molecular_graphics
;
O. V. Dolomanov, L. J. Bourhis, R. J. Gildea, J. A. K. Howard and H. Puschmann,
OLEX2: a complete structure solution, refinement and analysis program.
J. Appl. Cryst. (2009). 42, 339-341.
;
_computing_publication_material
;
O. V. Dolomanov, L. J. Bourhis, R. J. Gildea, J. A. K. Howard and H. Puschmann,
OLEX2: a complete structure solution, refinement and analysis program.
J. Appl. Cryst. (2009). 42, 339-341.
;
_computing_structure_refinement
;
XL, G.M. Sheldrick, Acta Cryst.
(2008). A64, 112-122
;
_computing_structure_solution
;
XS, G.M. Sheldrick, Acta Cryst.
(2008). A64, 112-122
;
_diffrn_ambient_temperature 100.0
_diffrn_measured_fraction_theta_full 0.997
_diffrn_measured_fraction_theta_max 0.929
_diffrn_measurement_device_type 'Bruker APEX-II CCD'
_diffrn_measurement_method '\f and \w scans'
_diffrn_radiation_monochromator graphite
_diffrn_radiation_type MoK\a
_diffrn_radiation_wavelength 0.71073
_diffrn_reflns_av_R_equivalents 0.0000
_diffrn_reflns_av_unetI/netI 0.0437
_diffrn_reflns_limit_h_max 16
_diffrn_reflns_limit_h_min -16
_diffrn_reflns_limit_k_max 16
_diffrn_reflns_limit_k_min 0
_diffrn_reflns_limit_l_max 21
_diffrn_reflns_limit_l_min 0
_diffrn_reflns_number 18555
_diffrn_reflns_theta_full 25.00
_diffrn_reflns_theta_max 27.40
_diffrn_reflns_theta_min 1.88
_diffrn_source 'fine-focus sealed tube'
_diffrn_source_current 30.0
_diffrn_source_power 1.5
_diffrn_source_voltage 50.0
_diffrn_standards_number 0
_exptl_absorpt_coefficient_mu 3.082
_exptl_absorpt_correction_T_max 0.746072
_exptl_absorpt_correction_T_min 0.544531
_exptl_absorpt_correction_type multi-scan
_exptl_absorpt_process_details 'SADABS 2007/2 (Sheldrick, G.M., 2007)'
_exptl_crystal_colour 'clear dark blue'
_exptl_crystal_colour_lustre clear
_exptl_crystal_colour_modifier dark
_exptl_crystal_colour_primary blue
_exptl_crystal_density_diffrn 1.874
_exptl_crystal_density_method 'not measured'
_exptl_crystal_description block
_exptl_crystal_F_000 1516
_exptl_crystal_size_max 0.2
_exptl_crystal_size_mid 0.2
_exptl_crystal_size_min 0.16
_refine_diff_density_max 1.237
_refine_diff_density_min -1.585
_refine_diff_density_rms 0.132
_refine_ls_extinction_method none
_refine_ls_goodness_of_fit_ref 1.031
_refine_ls_hydrogen_treatment constr
_refine_ls_matrix_type full
_refine_ls_number_parameters 342
_refine_ls_number_reflns 18635
_refine_ls_number_restraints 0
_refine_ls_restrained_S_all 1.031
_refine_ls_R_factor_all 0.0526
_refine_ls_R_factor_gt 0.0429
_refine_ls_shift/su_max 0.001
_refine_ls_shift/su_mean 0.000
_refine_ls_structure_factor_coef Fsqd
_refine_ls_weighting_details 'calc w=1/[\s^2^(Fo^2^)+(0.0654P)^2^+1.1203P] where P=(Fo^2^+2Fc^2^)/3'
_refine_ls_weighting_scheme calc
_refine_ls_wR_factor_gt 0.1107
_refine_ls_wR_factor_ref 0.1149
_reflns_number_gt 15548
_reflns_number_total 18635
_reflns_threshold_expression >2sigma(I)
_cod_data_source_file c3ce26919a.txt
_cod_data_source_block hkl5
_cod_database_code 7209676
_olex2_refinement_description
;
1. Fixed Uiso
At 1.2 times of:
H16 of C16, H1S of C1S, H5 of C5, H2 of C2, H3 of C3, {H3SA,H3SB,H3SC} of
C3S, H11S of C11S, {H22A,H22B,H22C} of C22S, H15 of C15, H21S of C21S, H12 of
C12, {H2SA,H2SB,H2SC} of C2S, H6 of C6, H13 of C13, {H23A,H23B,H23C} of C23S
At 1.5 times of:
{H12D,H12E,H12F} of C12T, {H13D,H13E,H13F} of C13T, {H13A,H13B,H13C} of
C13S, {H12A,H12B,H12C} of C12S
2. Uiso/Uaniso restraints and constraints
Uanis(C13S) = Uanis(C13T)
Uanis(C12S) = Uanis(C12T)
3. Others
Sof(C12S)=Sof(H12A)=Sof(H12B)=Sof(H12C)=Sof(C13S)=Sof(H13A)=Sof(H13B)=
Sof(H13C)=1-Sof(H12A)=1-Sof(H12A)=1-Sof(H12A)=1-Sof(H12A)=1-Sof(H12A)=1-
Sof(H12A)=1-Sof(H12A)=1-Sof(H12A)
4.a Aromatic/amide H refined with riding coordinates:
C2(H2), C3(H3), C5(H5), C6(H6), C12(H12), C13(H13), C15(H15), C16(H16),
C1S(H1S), C11S(H11S), C21S(H21S)
4.b Idealised Me refined as rotating group:
C2S(H2SA,H2SB,H2SC), C3S(H3SA,H3SB,H3SC), C12S(H12A,H12B,H12C), C13S(H13A,
H13B,H13C), C22S(H22A,H22B,H22C), C23S(H23A,H23B,H23C), C13T(H13D,H13E,H13F),
C12T(H12D,H12E,H12F)
;

loop_
_space_group_symop_id
_space_group_symop_operation_xyz
1 'x, y, z'
2 '-x+1/2, y+1/2, -z+1/2'
3 '-x, -y, -z'
4 'x-1/2, -y-1/2, z-1/2'

loop_
_atom_site_label
_atom_site_type_symbol
_atom_site_fract_x
_atom_site_fract_y
_atom_site_fract_z
_atom_site_U_iso_or_equiv
_atom_site_adp_type
_atom_site_occupancy
_atom_site_symmetry_multiplicity
_atom_site_calc_flag
_atom_site_refinement_flags
_atom_site_disorder_assembly
_atom_site_disorder_group
Cu3 Cu 0.51385(3) 0.50044(3) 0.07758(2) 0.01131(8) Uani 1 1 d . . .
I1 I 0.706090(16) 1.165463(17) -0.013441(14) 0.02616(7) Uani 1 1 d . . .
I2 I -0.148916(17) 0.70995(2) 0.016898(16) 0.03667(8) Uani 1 1 d . . .
O1 O 0.36756(15) 0.53951(17) 0.07348(12) 0.0173(4) Uani 1 1 d . . .
O2 O 0.53000(16) 0.64706(15) -0.06695(12) 0.0158(4) Uani 1 1 d . . .
O11 O 0.54987(16) 0.64963(16) 0.06680(12) 0.0177(5) Uani 1 1 d . . .
O12 O 0.34464(15) 0.53892(17) -0.05974(12) 0.0173(5) Uani 1 1 d . . .
C1 C 0.5885(2) 0.8028(2) -0.00268(18) 0.0145(6) Uani 1 1 d . . .
C2 C 0.5886(2) 0.8670(3) 0.06325(18) 0.0203(7) Uani 1 1 d . . .
H2 H 0.5656 0.8396 0.1107 0.024 Uiso 1 1 calc R . .
C3 C 0.6219(2) 0.9712(3) 0.06098(19) 0.0213(7) Uani 1 1 d . . .
H3 H 0.6217 1.0155 0.1065 0.026 Uiso 1 1 calc R . .
C4 C 0.6554(2) 1.0097(2) -0.0088(2) 0.0205(7) Uani 1 1 d . . .
C5 C 0.6587(2) 0.9449(3) -0.07529(19) 0.0202(7) Uani 1 1 d . . .
H5 H 0.6848 0.9710 -0.1220 0.024 Uiso 1 1 calc R . .
C6 C 0.6235(2) 0.8426(3) -0.07185(19) 0.0202(7) Uani 1 1 d . . .
H6 H 0.6231 0.7982 -0.1174 0.024 Uiso 1 1 calc R . .
C7 C 0.5529(2) 0.6908(2) 0.00000(18) 0.0156(6) Uani 1 1 d . . .
C11 C 0.2033(2) 0.5828(2) 0.00986(17) 0.0156(6) Uani 1 1 d . . .
C12 C 0.1583(3) 0.5840(3) 0.0814(2) 0.0253(7) Uani 1 1 d . . .
H12 H 0.1977 0.5616 0.1291 0.030 Uiso 1 1 calc R . .
C13 C 0.0571(3) 0.6174(3) 0.0837(2) 0.0289(8) Uani 1 1 d . . .
H13 H 0.0269 0.6165 0.1325 0.035 Uiso 1 1 calc R . .
C14 C 0.0012(2) 0.6517(3) 0.0154(2) 0.0259(8) Uani 1 1 d . . .
C15 C 0.0429(3) 0.6491(3) -0.0576(2) 0.0285(8) Uani 1 1 d . . .
H15 H 0.0026 0.6702 -0.1053 0.034 Uiso 1 1 calc R . .
C16 C 0.1439(2) 0.6152(3) -0.0592(2) 0.0237(7) Uani 1 1 d . . .
H16 H 0.1731 0.6141 -0.1085 0.028 Uiso 1 1 calc R . .
C17 C 0.3133(2) 0.5503(2) 0.00755(17) 0.0132(6) Uani 1 1 d . . .
C1S C 0.4830(2) 0.4758(2) 0.25050(17) 0.0173(7) Uani 1 1 d . . .
H1S H 0.4149 0.4574 0.2286 0.021 Uiso 1 1 calc R . .
C2S C 0.4259(3) 0.4468(4) 0.3805(2) 0.0447(11) Uani 1 1 d . . .
H2SA H 0.4162 0.5056 0.4169 0.054 Uiso 1 1 calc R . .
H2SB H 0.4487 0.3837 0.4113 0.054 Uiso 1 1 calc R . .
H2SC H 0.3603 0.4317 0.3482 0.054 Uiso 1 1 calc R . .
C3S C 0.6051(3) 0.5041(3) 0.3659(2) 0.0380(10) Uani 1 1 d . . .
H3SA H 0.6260 0.4542 0.4091 0.046 Uiso 1 1 calc R . .
H3SB H 0.6030 0.5760 0.3875 0.046 Uiso 1 1 calc R . .
H3SC H 0.6552 0.5013 0.3264 0.046 Uiso 1 1 calc R . .
C11S C 0.1408(3) 0.4039(3) 0.2486(2) 0.0293(8) Uani 1 1 d . A .
H11S H 0.0790 0.4434 0.2509 0.035 Uiso 1 1 calc R . .
C12S C 0.068(3) 0.232(2) 0.2583(19) 0.039(2) Uani 0.24(3) 1 d P A 1
H12A H 0.0871 0.1984 0.3100 0.058 Uiso 0.24(3) 1 calc PR A 1
H12B H 0.0660 0.1789 0.2160 0.058 Uiso 0.24(3) 1 calc PR A 1
H12C H -0.0005 0.2650 0.2579 0.058 Uiso 0.24(3) 1 calc PR A 1
C13S C 0.256(3) 0.252(4) 0.248(3) 0.066(4) Uani 0.24(3) 1 d P A 1
H13A H 0.2863 0.2758 0.2005 0.099 Uiso 0.24(3) 1 calc PR A 1
H13B H 0.2543 0.1743 0.2492 0.099 Uiso 0.24(3) 1 calc PR A 1
H13C H 0.2985 0.2778 0.2959 0.099 Uiso 0.24(3) 1 calc PR A 1
C21S C 0.8206(3) 0.5531(3) 0.22489(19) 0.0253(7) Uani 1 1 d . . .
H21S H 0.7591 0.5270 0.1960 0.030 Uiso 1 1 calc R . .
C22S C 0.9140(3) 0.7026(3) 0.2838(2) 0.0413(10) Uani 1 1 d . . .
H22A H 0.9666 0.6485 0.2985 0.050 Uiso 1 1 calc R . .
H22B H 0.8975 0.7399 0.3317 0.050 Uiso 1 1 calc R . .
H22C H 0.9405 0.7534 0.2469 0.050 Uiso 1 1 calc R . .
C23S C 0.7332(3) 0.7203(3) 0.2270(2) 0.0415(10) Uani 1 1 d . . .
H23A H 0.6744 0.6776 0.2040 0.050 Uiso 1 1 calc R . .
H23B H 0.7493 0.7743 0.1885 0.050 Uiso 1 1 calc R . .
H23C H 0.7154 0.7548 0.2757 0.050 Uiso 1 1 calc R . .
N1S N 0.5039(2) 0.4756(2) 0.32839(15) 0.0233(6) Uani 1 1 d . . .
N11S N 0.1324(3) 0.3008(2) 0.24684(18) 0.0357(8) Uani 1 1 d . . .
N21S N 0.8219(2) 0.6529(2) 0.24565(16) 0.0252(6) Uani 1 1 d . . .
O1S O 0.54703(16) 0.49844(16) 0.20430(12) 0.0167(4) Uani 1 1 d . . .
O11S O 0.2210(2) 0.4542(2) 0.24745(15) 0.0413(7) Uani 1 1 d . . .
O21S O 0.8923(2) 0.4903(2) 0.23956(15) 0.0387(7) Uani 1 1 d . . .
C13T C 0.2150(11) 0.2336(11) 0.2440(8) 0.066(4) Uani 0.76(3) 1 d P A 2
H13D H 0.2747 0.2737 0.2295 0.099 Uiso 0.76(3) 1 calc PR A 2
H13E H 0.1969 0.1783 0.2042 0.099 Uiso 0.76(3) 1 calc PR A 2
H13F H 0.2322 0.2008 0.2964 0.099 Uiso 0.76(3) 1 calc PR A 2
C12T C 0.0297(10) 0.2532(7) 0.2557(5) 0.039(2) Uani 0.76(3) 1 d P A 2
H12D H 0.0318 0.2182 0.3076 0.058 Uiso 0.76(3) 1 calc PR A 2
H12E H 0.0127 0.2012 0.2132 0.058 Uiso 0.76(3) 1 calc PR A 2
H12F H -0.0230 0.3090 0.2520 0.058 Uiso 0.76(3) 1 calc PR A 2

loop_
_atom_site_aniso_label
_atom_site_aniso_U_11
_atom_site_aniso_U_22
_atom_site_aniso_U_33
_atom_site_aniso_U_23
_atom_site_aniso_U_13
_atom_site_aniso_U_12
Cu3 0.00958(17) 0.01054(18) 0.01352(17) -0.00123(14) -0.00003(13) 0.00040(13)
I1 0.02173(12) 0.01480(11) 0.04220(14) 0.00192(10) 0.00460(9) -0.00133(8)
I2 0.01607(12) 0.03635(16) 0.05728(17) -0.00967(12) 0.00247(10) 0.00632(10)
O1 0.0120(10) 0.0216(11) 0.0185(11) -0.0016(9) 0.0023(9) 0.0025(9)
O2 0.0168(11) 0.0130(11) 0.0166(11) -0.0016(8) -0.0026(8) -0.0029(8)
O11 0.0217(11) 0.0151(11) 0.0160(11) 0.0002(9) 0.0010(9) -0.0028(9)
O12 0.0114(10) 0.0213(12) 0.0194(11) -0.0028(9) 0.0028(9) 0.0024(9)
C1 0.0090(14) 0.0113(15) 0.0227(16) 0.0021(12) -0.0006(12) -0.0016(11)
C2 0.0202(16) 0.0222(17) 0.0179(16) 0.0027(13) -0.0012(13) 0.0003(13)
C3 0.0202(16) 0.0179(17) 0.0249(17) -0.0035(13) -0.0014(13) -0.0012(13)
C4 0.0122(15) 0.0129(16) 0.0349(19) 0.0018(13) -0.0045(13) -0.0006(12)
C5 0.0168(15) 0.0224(18) 0.0218(16) 0.0046(14) 0.0035(13) -0.0009(13)
C6 0.0164(15) 0.0218(17) 0.0221(16) 0.0006(14) 0.0015(13) 0.0018(13)
C7 0.0083(14) 0.0148(16) 0.0235(16) 0.0025(13) 0.0011(12) 0.0032(11)
C11 0.0143(15) 0.0109(15) 0.0215(16) -0.0039(12) 0.0009(12) -0.0017(12)
C12 0.0221(17) 0.0263(19) 0.0282(18) -0.0006(15) 0.0055(14) -0.0016(14)
C13 0.0235(18) 0.034(2) 0.0312(19) -0.0021(16) 0.0098(15) 0.0022(15)
C14 0.0110(16) 0.0247(19) 0.042(2) -0.0067(15) 0.0031(14) 0.0015(13)
C15 0.0218(18) 0.029(2) 0.0327(19) -0.0070(15) -0.0055(15) 0.0013(15)
C16 0.0199(17) 0.0268(19) 0.0248(17) -0.0052(15) 0.0038(14) 0.0011(14)
C17 0.0090(13) 0.0083(14) 0.0220(16) -0.0022(12) -0.0001(12) 0.0008(11)
C1S 0.0149(16) 0.0163(16) 0.0200(16) 0.0000(12) -0.0018(13) -0.0013(12)
C2S 0.030(2) 0.078(3) 0.028(2) 0.012(2) 0.0106(16) -0.003(2)
C3S 0.029(2) 0.061(3) 0.0211(18) 0.0068(17) -0.0075(15) -0.0162(18)
C11S 0.0253(19) 0.034(2) 0.0296(19) 0.0048(16) 0.0055(15) -0.0004(16)
C12S 0.049(6) 0.027(4) 0.044(3) 0.003(3) 0.023(4) -0.006(4)
C13S 0.064(8) 0.071(6) 0.063(4) -0.004(4) 0.005(6) 0.050(7)
C21S 0.0194(17) 0.033(2) 0.0237(17) -0.0068(15) 0.0013(13) -0.0050(15)
C22S 0.037(2) 0.035(2) 0.047(2) -0.0004(19) -0.0142(19) -0.0116(18)
C23S 0.037(2) 0.038(2) 0.046(2) -0.0108(19) -0.0093(18) 0.0100(18)
N1S 0.0159(14) 0.0381(18) 0.0161(13) 0.0032(12) 0.0032(11) -0.0012(12)
N11S 0.051(2) 0.0298(18) 0.0277(16) 0.0043(13) 0.0115(15) 0.0067(15)
N21S 0.0209(15) 0.0283(16) 0.0244(14) -0.0007(12) -0.0065(11) 0.0002(12)
O1S 0.0149(11) 0.0209(11) 0.0140(10) -0.0005(9) 0.0007(8) 0.0012(9)
O11S 0.0308(15) 0.0542(18) 0.0392(15) 0.0055(14) 0.0048(12) -0.0133(13)
O21S 0.0357(16) 0.0391(16) 0.0394(15) -0.0081(12) -0.0047(12) 0.0099(13)
C13T 0.064(8) 0.071(6) 0.063(4) -0.004(4) 0.005(6) 0.050(7)
C12T 0.049(6) 0.027(4) 0.044(3) 0.003(3) 0.023(4) -0.006(4)

loop_
_atom_type_symbol
_atom_type_description
_atom_type_scat_dispersion_real
_atom_type_scat_dispersion_imag
_atom_type_scat_source
C C 0.0033 0.0016 'International Tables Vol C Tables 4.2.6.8 and 6.1.1.4'
H H 0.0000 0.0000 'International Tables Vol C Tables 4.2.6.8 and 6.1.1.4'
Cu Cu 0.3201 1.2651 'International Tables Vol C Tables 4.2.6.8 and 6.1.1.4'
I I -0.4742 1.8119 'International Tables Vol C Tables 4.2.6.8 and 6.1.1.4'
N N 0.0061 0.0033 'International Tables Vol C Tables 4.2.6.8 and 6.1.1.4'
O O 0.0106 0.0060 'International Tables Vol C Tables 4.2.6.8 and 6.1.1.4'

loop_
_geom_angle_atom_site_label_1
_geom_angle_atom_site_label_2
_geom_angle_atom_site_label_3
_geom_angle
_geom_angle_site_symmetry_1
_geom_angle_site_symmetry_3
O1 Cu3 Cu3 86.36(7) . 3_665
O1 Cu3 O12 169.19(8) . 3_665
O1 Cu3 O1S 97.44(9) . .
O2 Cu3 Cu3 84.03(6) 3_665 3_665
O2 Cu3 O1 87.94(9) 3_665 .
O2 Cu3 O11 169.26(8) 3_665 .
O2 Cu3 O12 90.78(9) 3_665 3_665
O2 Cu3 O1S 96.11(8) 3_665 .
O11 Cu3 Cu3 85.37(6) . 3_665
O11 Cu3 O1 89.74(9) . .
O11 Cu3 O12 89.53(9) . 3_665
O11 Cu3 O1S 94.59(8) . .
O12 Cu3 Cu3 82.83(7) 3_665 3_665
O12 Cu3 O1S 93.37(8) 3_665 .
O1S Cu3 Cu3 176.20(6) . 3_665
C17 O1 Cu3 120.53(19) . .
C7 O2 Cu3 122.54(19) . 3_665
C7 O11 Cu3 121.17(19) . .
C17 O12 Cu3 124.68(18) . 3_665
C2 C1 C6 119.6(3) . .
C2 C1 C7 120.5(3) . .
C6 C1 C7 119.9(3) . .
C1 C2 C3 120.6(3) . .
C4 C3 C2 118.9(3) . .
C3 C4 I1 119.6(2) . .
C3 C4 C5 121.3(3) . .
C5 C4 I1 119.1(2) . .
C6 C5 C4 118.6(3) . .
C5 C6 C1 121.0(3) . .
O2 C7 C1 115.6(3) . .
O11 C7 O2 126.8(3) . .
O11 C7 C1 117.6(3) . .
C12 C11 C17 121.1(3) . .
C16 C11 C12 118.4(3) . .
C16 C11 C17 120.5(3) . .
C13 C12 C11 121.0(3) . .
C14 C13 C12 119.6(3) . .
C13 C14 I2 121.0(3) . .
C13 C14 C15 120.9(3) . .
C15 C14 I2 118.1(2) . .
C16 C15 C14 118.9(3) . .
C15 C16 C11 121.2(3) . .
O1 C17 C11 117.0(3) . .
O12 C17 O1 125.6(3) . .
O12 C17 C11 117.4(2) . .
O1S C1S N1S 123.5(3) . .
O11S C11S N11S 125.9(4) . .
O21S C21S N21S 125.5(3) . .
C1S N1S C2S 121.4(3) . .
C1S N1S C3S 121.3(3) . .
C3S N1S C2S 117.3(3) . .
C11S N11S C13S 106.3(18) . .
C11S N11S C13T 123.5(8) . .
C11S N11S C12T 118.4(5) . .
C12S N11S C11S 138.8(16) . .
C12S N11S C13S 113(2) . .
C12S N11S C13T 96.8(14) . .
C12S N11S C12T 21.3(14) . .
C13T N11S C13S 17(2) . .
C13T N11S C12T 117.9(6) . .
C12T N11S C13S 134.6(17) . .
C21S N21S C22S 121.7(3) . .
C21S N21S C23S 121.6(3) . .
C23S N21S C22S 116.6(3) . .
C1S O1S Cu3 123.93(19) . .

loop_
_geom_bond_atom_site_label_1
_geom_bond_atom_site_label_2
_geom_bond_distance
_geom_bond_site_symmetry_2
Cu3 Cu3 2.6052(9) 3_665
Cu3 O1 1.958(2) .
Cu3 O2 1.949(2) 3_665
Cu3 O11 1.953(2) .
Cu3 O12 1.959(2) 3_665
Cu3 O1S 2.137(2) .
I1 C4 2.078(3) .
I2 C14 2.087(3) .
O1 C17 1.260(3) .
O2 Cu3 1.950(2) 3_665
O2 C7 1.265(4) .
O11 C7 1.246(4) .
O12 Cu3 1.959(2) 3_665
O12 C17 1.255(3) .
C1 C2 1.376(4) .
C1 C6 1.391(4) .
C1 C7 1.489(4) .
C2 C3 1.387(4) .
C3 C4 1.386(4) .
C4 C5 1.393(5) .
C5 C6 1.374(4) .
C11 C12 1.397(4) .
C11 C16 1.390(4) .
C11 C17 1.492(4) .
C12 C13 1.386(5) .
C13 C14 1.366(5) .
C14 C15 1.400(5) .
C15 C16 1.383(5) .
C1S N1S 1.314(4) .
C1S O1S 1.234(3) .
C2S N1S 1.458(4) .
C3S N1S 1.442(4) .
C11S N11S 1.306(5) .
C11S O11S 1.223(4) .
C12S N11S 1.23(3) .
C13S N11S 1.72(4) .
C21S N21S 1.306(4) .
C21S O21S 1.228(4) .
C22S N21S 1.441(4) .
C23S N21S 1.441(4) .
N11S C13T 1.373(12) .
N11S C12T 1.485(11) .
